data_8103759
loop_
_publ_author_name
'Krivovichev, S.V.'
'Burns, P.C.'

_publ_section_title
;
 Geometrical isomerism in uranyl chromates. I. Crystal structures of (U
 O2) (Cr O4) (H2 O)2, ((U O2) (Cr O4) (H2 O)2)(H2 O) and ((U O2) (Cr O4)
 (H2 O)2)4 (H2 O)9
;
_journal_name_full 'Zeitschrift fuer Kristallographie (149,1979-)'
_journal_page_first 568
_journal_page_last 574
_journal_volume 218
_journal_year 2003
_chemical_formula_sum 'Cr H4 O8 U'
_chemical_name_systematic '(U O2) (Cr O4) (H2 O)2'
_space_group_IT_number 12
_symmetry_space_group_name_Hall '-C 2y'
_symmetry_space_group_name_H-M 'C 1 2/m 1'
_cell_angle_alpha 90
_cell_angle_beta 90.051
_cell_angle_gamma 90
_cell_formula_units_Z 32
_cell_length_a 16.786
_cell_length_b 22.731
_cell_length_c 6.9969
_cell_volume 2669.754
_citation_journal_id_ASTM ZEKRDZ
_cod_data_source_file Krivovichev_ZEKRDZ_2003_1781.cif
_cod_data_source_block H4Cr1O8U1
_cod_original_formula_sum 'H4 Cr1 O8 U1'
_cod_database_code 8103759

loop_
_symmetry_equiv_pos_as_xyz
x,y,z
-x,y,-z
-x,-y,-z
x,-y,z
x+1/2,y+1/2,z
-x+1/2,y+1/2,-z
-x+1/2,-y+1/2,-z
x+1/2,-y+1/2,z

loop_
_atom_site_label
_atom_site_type_symbol
_atom_site_fract_x
_atom_site_fract_y
_atom_site_fract_z
_atom_site_occupancy
_atom_site_U_iso_or_equiv
O6 O-2 0.1567 0.5626 0.8238 1 0.0
O19 O-2 -0.0934 0.1857 0.1661 1 0.0
U4 U+6 0.85772 0.29603 0.75126 1 0.0
O31 O-2 0.7546 0.3394 0.5429 1 0.0
O13 O-2 0.0218 0.2581 0.2688 1 0.0
O30 O-2 0.7638 0.359 0.9197 1 0.0
O32 O-2 0.246 0.1595 0.0444 1 0.0
O11 O-2 0.3434 0.4366 0.323 1 0.0
O10 O-2 0.2747 0.4918 0.7115 1 0.0
O4 O-2 0.4543 0.4841 0.6859 1 0.0
O8 O-2 0.3726 0.51 0.0424 1 0.0
O23 O-2 -0.0224 0.2424 0.7695 1 0.0
O27 O-2 0.4964 0.5872 -0.0695 1 0.0
O2 O-2 0.1479 0.448 -0.0923 1 0.0
Cr1 Cr+6 0.3232 0.50194 0.2469 1 0.0
O9 O-2 0.3508 0.5516 0.4103 1 0.0
O12 O-2 0.1646 0.3908 0.2788 1 0.0
O21 O-2 0.1219 0.2368 0.9427 1 0.0
O28 O-2 0.0041 0.4114 0.4321 1 0.0
O5 O-2 0.3339 0.6094 0.7796 1 0.0
Cr3 Cr+6 0.0744 0.2496 0.7382 1 0.0
O17 O-2 0.8962 0.2998 0.0715 1 0.0
U1 U+6 0.10772 0.45362 0.23157 1 0.0
O1 O-2 0.0459 0.5158 0.1869 1 0.0
O20 O-2 0.2036 0.2649 0.2926 1 0.0
O15 O-2 -0.082 0.359 0.7195 1 0.0
O3 O-2 0.2242 0.5079 0.2111 1 0.0
Cr4 Cr+6 -0.0743 0.2506 0.2384 1 0.0
O14 O-2 0.7942 0.2356 0.7927 1 0.0
Cr2 Cr+6 0.177 0.49812 0.7472 1 0.0
O29 O-2 0.236 0.1405 0.4203 1 0.0
O24 O-2 0.8776 0.2631 0.4413 1 0.0
O25 O-2 0.0193 0.3895 0.0449 1 0.0
O26 O-2 0.4809 0.6099 0.5436 1 0.0
U3 U+6 0.14226 0.20398 0.25128 1 0.0
U2 U+6 0.39237 0.54633 0.73158 1 0.0
O18 O-2 0.1042 0.1998 0.5723 1 0.0
O7 O-2 0.1281 0.4896 0.5403 1 0.0
O16 O-2 0.0838 0.1397 0.2191 1 0.0
O22 O-2 0.0937 0.3152 0.6666 1 0.0
